data_1502749
loop_
_publ_author_name
'Ghosh, Kumaresh'
'Sen, Tanushree'
'Fr\"ohlich, Roland'
'Petsalakis, Ioannis D.'
'Theodorakopoulos, Giannoula'

_publ_section_title
;
 trans-Pyridyl and naphthyridyl cinnamides as alternatives for urea in
 complexation of carboxylic acid and formation of water-templated
 assemblies in the solid state.
;
_journal_issue 1
_journal_name_full 'The journal of physical chemistry. B'
_journal_page_first 321
_journal_page_last 329
_journal_paper_doi 10.1021/jp907521j
_journal_volume 114
_journal_year 2010
_chemical_formula_sum 'C24 H22 N2 O3'
_chemical_formula_weight 386.44
_chemical_name_systematic
; 
 ? 
;
_space_group_IT_number 14
_symmetry_cell_setting monoclinic
_symmetry_space_group_name_Hall '-P 2ybc'
_symmetry_space_group_name_H-M 'P 1 21/c 1'
_atom_sites_solution_hydrogens 'at N7 and O22 from difmap, others geom'
_atom_sites_solution_primary direct
_atom_sites_solution_secondary difmap
_audit_creation_method SHELXL-97
_cell_angle_alpha 90.00
_cell_angle_beta 101.17(1)
_cell_angle_gamma 90.00
_cell_formula_units_Z 4
_cell_length_a 13.345(1)
_cell_length_b 14.802(1)
_cell_length_c 10.621(1)
_cell_measurement_reflns_used 3302
_cell_measurement_temperature 223(2)
_cell_measurement_theta_max 68.25
_cell_measurement_theta_min 0.88
_cell_volume 2058.3(3)
_computing_cell_refinement 'Collect (Nonius B.V., 1998)'
_computing_data_collection 'Collect (Nonius B.V., 1998)'
_computing_data_reduction 'Denzo-SMN (Otwinowski & Minor, 1997)'
_computing_molecular_graphics 'XP (BrukerAXS, 2000)'
_computing_publication_material 'SHELXL-97 (Sheldrick, 1997)'
_computing_structure_refinement 'SHELXL-97 (Sheldrick, 1997)'
_computing_structure_solution 'SHELXS-97 (Sheldrick, 1990)'
_diffrn_ambient_temperature 223(2)
_diffrn_measured_fraction_theta_full 0.964
_diffrn_measured_fraction_theta_max 0.964
_diffrn_measurement_device_type 'Nonius KappaCCD APEXII'
_diffrn_measurement_method '\w and \f scans'
_diffrn_radiation_monochromator graphite
_diffrn_radiation_source 'fine-focus sealed tube'
_diffrn_radiation_type CuK\a
_diffrn_radiation_wavelength 1.54178
_diffrn_reflns_av_R_equivalents 0.029
_diffrn_reflns_av_sigmaI/netI 0.0200
_diffrn_reflns_limit_h_max 15
_diffrn_reflns_limit_h_min -16
_diffrn_reflns_limit_k_max 17
_diffrn_reflns_limit_k_min -17
_diffrn_reflns_limit_l_max 12
_diffrn_reflns_limit_l_min -12
_diffrn_reflns_number 15697
_diffrn_reflns_theta_full 68.05
_diffrn_reflns_theta_max 68.05
_diffrn_reflns_theta_min 4.51
_exptl_absorpt_coefficient_mu 0.667
_exptl_absorpt_correction_T_max 0.8251
_exptl_absorpt_correction_T_min 0.7535
_exptl_absorpt_correction_type empirical
_exptl_absorpt_process_details 'Denzo (Otwinowski, Borek, Majewski & Minor, 2003)'
_exptl_crystal_colour colourless
_exptl_crystal_density_diffrn 1.247
_exptl_crystal_density_method 'not measured'
_exptl_crystal_description block
_exptl_crystal_F_000 816
_exptl_crystal_size_max 0.45
_exptl_crystal_size_mid 0.45
_exptl_crystal_size_min 0.30
_refine_diff_density_max 0.148
_refine_diff_density_min -0.138
_refine_diff_density_rms 0.023
_refine_ls_extinction_method none
_refine_ls_goodness_of_fit_ref 1.063
_refine_ls_hydrogen_treatment mixed
_refine_ls_matrix_type full
_refine_ls_number_parameters 271
_refine_ls_number_reflns 3621
_refine_ls_number_restraints 0
_refine_ls_restrained_S_all 1.063
_refine_ls_R_factor_all 0.0412
_refine_ls_R_factor_gt 0.0389
_refine_ls_shift/su_max 0.000
_refine_ls_shift/su_mean 0.000
_refine_ls_structure_factor_coef Fsqd
_refine_ls_weighting_details 'calc w=1/[\s^2^(Fo^2^)+(0.0511P)^2^+0.3572P] where P=(Fo^2^+2Fc^2^)/3'
_refine_ls_weighting_scheme calc
_refine_ls_wR_factor_gt 0.1033
_refine_ls_wR_factor_ref 0.1055
_reflns_number_gt 3384
_reflns_number_total 3621
_reflns_threshold_expression >2sigma(I)
_cod_data_source_file jp907521j_si_003.cif
_cod_data_source_block fro3568
_cod_original_sg_symbol_H-M P21/c
_cod_database_code 1502749

loop_
_symmetry_equiv_pos_as_xyz
'x, y, z'
'-x, y+1/2, -z+1/2'
'-x, -y, -z'
'x, -y-1/2, z-1/2'

loop_
_atom_site_label
_atom_site_type_symbol
_atom_site_fract_x
_atom_site_fract_y
_atom_site_fract_z
_atom_site_U_iso_or_equiv
_atom_site_adp_type
_atom_site_occupancy
_atom_site_symmetry_multiplicity
_atom_site_calc_flag
_atom_site_refinement_flags
N1 N 0.56591(7) 0.87931(7) 0.08610(10) 0.0462(2) Uani 1 1 d .
C2 C 0.50696(10) 0.84301(8) 0.16273(13) 0.0504(3) Uani 1 1 d .
C3 C 0.40763(10) 0.81678(9) 0.11358(14) 0.0566(3) Uani 1 1 d .
H3 H 0.3673 0.7908 0.1675 0.068 Uiso 1 1 calc R
C4 C 0.36843(10) 0.82895(10) -0.01448(14) 0.0584(3) Uani 1 1 d .
H4 H 0.3009 0.8115 -0.0483 0.070 Uiso 1 1 calc R
C5 C 0.42745(10) 0.86666(9) -0.09398(13) 0.0534(3) Uani 1 1 d .
H5 H 0.4013 0.8757 -0.1818 0.064 Uiso 1 1 calc R
C6 C 0.52723(9) 0.89077(8) -0.03918(12) 0.0453(3) Uani 1 1 d .
N7 N 0.59572(8) 0.92942(7) -0.10726(10) 0.0493(3) Uani 1 1 d .
H7 H 0.6555(13) 0.9422(10) -0.0601(14) 0.061(4) Uiso 1 1 d .
C8 C 0.58060(10) 0.95381(9) -0.23371(12) 0.0502(3) Uani 1 1 d .
O9 O 0.50293(8) 0.93712(8) -0.31154(9) 0.0706(3) Uani 1 1 d .
C10 C 0.66771(9) 1.00506(9) -0.26505(12) 0.0485(3) Uani 1 1 d .
H10 H 0.7263 1.0131 -0.2009 0.058 Uiso 1 1 calc R
C11 C 0.66617(9) 1.03994(9) -0.37998(12) 0.0489(3) Uani 1 1 d .
H11 H 0.6088 1.0273 -0.4441 0.059 Uiso 1 1 calc R
C12 C 0.74628(9) 1.09659(8) -0.41609(12) 0.0464(3) Uani 1 1 d .
C13 C 0.82550(10) 1.13330(10) -0.32594(14) 0.0576(3) Uani 1 1 d .
H13 H 0.8290 1.1216 -0.2382 0.069 Uiso 1 1 calc R
C14 C 0.89911(11) 1.18668(11) -0.36416(16) 0.0672(4) Uani 1 1 d .
H14 H 0.9522 1.2112 -0.3024 0.081 Uiso 1 1 calc R
C15 C 0.89490(11) 1.20419(10) -0.49272(16) 0.0665(4) Uani 1 1 d .
H15 H 0.9451 1.2404 -0.5186 0.080 Uiso 1 1 calc R
C16 C 0.81707(12) 1.16851(10) -0.58261(15) 0.0624(4) Uani 1 1 d .
H16 H 0.8140 1.1803 -0.6702 0.075 Uiso 1 1 calc R
C17 C 0.74319(10) 1.11529(9) -0.54465(12) 0.0533(3) Uani 1 1 d .
H17 H 0.6900 1.0914 -0.6069 0.064 Uiso 1 1 calc R
C18 C 0.55327(11) 0.83328(11) 0.30183(14) 0.0641(4) Uani 1 1 d .
H18A H 0.5976 0.7807 0.3140 0.096 Uiso 1 1 calc R
H18B H 0.4995 0.8259 0.3507 0.096 Uiso 1 1 calc R
H18C H 0.5928 0.8869 0.3311 0.096 Uiso 1 1 calc R
O21 O 0.79532(8) 0.97323(9) 0.03375(9) 0.0748(3) Uani 1 1 d .
O22 O 0.74720(7) 0.93651(7) 0.21598(9) 0.0611(3) Uani 1 1 d .
H22 H 0.6837(16) 0.9155(14) 0.1564(19) 0.099(6) Uiso 1 1 d .
C23 C 0.81210(10) 0.97028(9) 0.14997(12) 0.0506(3) Uani 1 1 d .
C24 C 0.90547(10) 1.00556(9) 0.23150(12) 0.0527(3) Uani 1 1 d .
H24 H 0.9169 0.9944 0.3203 0.063 Uiso 1 1 calc R
C25 C 0.97411(10) 1.05259(9) 0.18434(12) 0.0518(3) Uani 1 1 d .
H25 H 0.9641 1.0568 0.0945 0.062 Uiso 1 1 calc R
C26 C 1.06380(9) 1.09868(9) 0.25693(12) 0.0489(3) Uani 1 1 d .
C27 C 1.09343(10) 1.09150(10) 0.38944(13) 0.0567(3) Uani 1 1 d .
H27 H 1.0569 1.0530 0.4346 0.068 Uiso 1 1 calc R
C28 C 1.17522(12) 1.13955(11) 0.45588(15) 0.0668(4) Uani 1 1 d .
H28 H 1.1944 1.1332 0.5454 0.080 Uiso 1 1 calc R
C29 C 1.22885(12) 1.19674(11) 0.39125(17) 0.0725(4) Uani 1 1 d .
H29 H 1.2837 1.2307 0.4366 0.087 Uiso 1 1 calc R
C30 C 1.20214(12) 1.20403(11) 0.26071(17) 0.0722(4) Uani 1 1 d .
H30 H 1.2392 1.2428 0.2166 0.087 Uiso 1 1 calc R
C31 C 1.12115(10) 1.15489(10) 0.19288(14) 0.0592(3) Uani 1 1 d .
H31 H 1.1047 1.1594 0.1030 0.071 Uiso 1 1 calc R

loop_
_atom_site_aniso_label
_atom_site_aniso_U_11
_atom_site_aniso_U_22
_atom_site_aniso_U_33
_atom_site_aniso_U_23
_atom_site_aniso_U_13
_atom_site_aniso_U_12
N1 0.0434(5) 0.0423(5) 0.0531(6) 0.0038(4) 0.0100(4) 0.0001(4)
C2 0.0493(7) 0.0430(6) 0.0604(8) 0.0059(5) 0.0144(6) 0.0011(5)
C3 0.0534(7) 0.0521(7) 0.0670(8) 0.0031(6) 0.0184(6) -0.0084(6)
C4 0.0478(7) 0.0579(8) 0.0692(9) -0.0051(6) 0.0104(6) -0.0128(6)
C5 0.0491(7) 0.0543(7) 0.0552(7) -0.0041(6) 0.0062(6) -0.0091(6)
C6 0.0457(6) 0.0391(6) 0.0510(7) -0.0019(5) 0.0097(5) -0.0019(5)
N7 0.0427(6) 0.0569(6) 0.0471(6) 0.0011(5) 0.0057(5) -0.0081(5)
C8 0.0479(7) 0.0535(7) 0.0476(7) -0.0018(5) 0.0051(5) -0.0044(5)
O9 0.0585(6) 0.0958(8) 0.0526(5) 0.0046(5) -0.0012(5) -0.0264(5)
C10 0.0423(6) 0.0538(7) 0.0479(7) -0.0009(5) 0.0048(5) -0.0032(5)
C11 0.0450(6) 0.0542(7) 0.0461(7) -0.0035(5) 0.0052(5) -0.0032(5)
C12 0.0428(6) 0.0457(6) 0.0506(7) -0.0005(5) 0.0093(5) 0.0036(5)
C13 0.0554(7) 0.0605(8) 0.0553(8) 0.0003(6) 0.0068(6) -0.0072(6)
C14 0.0534(8) 0.0672(9) 0.0796(10) -0.0045(8) 0.0090(7) -0.0121(7)
C15 0.0572(8) 0.0616(9) 0.0873(11) 0.0016(7) 0.0304(8) -0.0056(7)
C16 0.0676(9) 0.0630(8) 0.0627(8) 0.0054(7) 0.0274(7) 0.0033(7)
C17 0.0526(7) 0.0564(7) 0.0513(7) 0.0006(6) 0.0110(6) 0.0037(6)
C18 0.0537(8) 0.0754(10) 0.0644(9) 0.0209(7) 0.0142(6) 0.0008(7)
O21 0.0544(6) 0.1197(9) 0.0478(6) 0.0003(5) 0.0039(4) -0.0200(6)
O22 0.0546(5) 0.0745(6) 0.0521(5) 0.0051(4) 0.0052(4) -0.0141(5)
C23 0.0467(7) 0.0550(7) 0.0484(7) 0.0009(5) 0.0055(5) 0.0019(6)
C24 0.0491(7) 0.0602(8) 0.0465(7) 0.0021(6) 0.0036(5) -0.0016(6)
C25 0.0484(7) 0.0598(8) 0.0463(7) 0.0017(5) 0.0072(5) 0.0043(6)
C26 0.0431(6) 0.0497(7) 0.0542(7) 0.0014(5) 0.0101(5) 0.0051(5)
C27 0.0536(7) 0.0638(8) 0.0526(7) -0.0002(6) 0.0097(6) -0.0087(6)
C28 0.0639(9) 0.0732(10) 0.0601(8) -0.0076(7) 0.0039(7) -0.0105(7)
C29 0.0621(9) 0.0631(9) 0.0870(11) -0.0027(8) 0.0013(8) -0.0133(7)
C30 0.0584(8) 0.0645(9) 0.0935(12) 0.0185(8) 0.0139(8) -0.0101(7)
C31 0.0527(7) 0.0645(8) 0.0605(8) 0.0137(6) 0.0113(6) 0.0040(6)

loop_
_atom_type_symbol
_atom_type_description
_atom_type_scat_dispersion_real
_atom_type_scat_dispersion_imag
_atom_type_scat_source
C C 0.0181 0.0091 'International Tables Vol C Tables 4.2.6.8 and 6.1.1.4'
H H 0.0000 0.0000 'International Tables Vol C Tables 4.2.6.8 and 6.1.1.4'
N N 0.0311 0.0180 'International Tables Vol C Tables 4.2.6.8 and 6.1.1.4'
O O 0.0492 0.0322 'International Tables Vol C Tables 4.2.6.8 and 6.1.1.4'

loop_
_geom_angle_atom_site_label_1
_geom_angle_atom_site_label_2
_geom_angle_atom_site_label_3
_geom_angle
C6 N1 C2 119.45(10)
N1 C2 C3 120.85(12)
N1 C2 C18 117.22(11)
C3 C2 C18 121.93(12)
C4 C3 C2 119.42(12)
C4 C3 H3 120.3
C2 C3 H3 120.3
C3 C4 C5 120.46(12)
C3 C4 H4 119.8
C5 C4 H4 119.8
C4 C5 C6 117.45(12)
C4 C5 H5 121.3
C6 C5 H5 121.3
N1 C6 N7 113.67(10)
N1 C6 C5 122.36(11)
N7 C6 C5 123.96(11)
C8 N7 C6 129.15(11)
C8 N7 H7 116.7(10)
C6 N7 H7 114.0(10)
O9 C8 N7 123.82(12)
O9 C8 C10 123.59(12)
N7 C8 C10 112.56(10)
C11 C10 C8 122.41(11)
C11 C10 H10 118.8
C8 C10 H10 118.8
C10 C11 C12 125.66(11)
C10 C11 H11 117.2
C12 C11 H11 117.2
C17 C12 C13 118.26(12)
C17 C12 C11 119.18(11)
C13 C12 C11 122.56(11)
C14 C13 C12 120.64(13)
C14 C13 H13 119.7
C12 C13 H13 119.7
C15 C14 C13 120.20(14)
C15 C14 H14 119.9
C13 C14 H14 119.9
C16 C15 C14 119.74(14)
C16 C15 H15 120.1
C14 C15 H15 120.1
C15 C16 C17 120.19(13)
C15 C16 H16 119.9
C17 C16 H16 119.9
C16 C17 C12 120.97(13)
C16 C17 H17 119.5
C12 C17 H17 119.5
C2 C18 H18A 109.5
C2 C18 H18B 109.5
H18A C18 H18B 109.5
C2 C18 H18C 109.5
H18A C18 H18C 109.5
H18B C18 H18C 109.5
C23 O22 H22 110.1(11)
O21 C23 O22 123.11(12)
O21 C23 C24 123.78(12)
O22 C23 C24 113.09(11)
C25 C24 C23 122.28(12)
C25 C24 H24 118.9
C23 C24 H24 118.9
C24 C25 C26 127.02(12)
C24 C25 H25 116.5
C26 C25 H25 116.5
C27 C26 C31 117.67(12)
C27 C26 C25 122.80(12)
C31 C26 C25 119.50(12)
C28 C27 C26 121.40(13)
C28 C27 H27 119.3
C26 C27 H27 119.3
C29 C28 C27 119.98(14)
C29 C28 H28 120.0
C27 C28 H28 120.0
C30 C29 C28 119.75(14)
C30 C29 H29 120.1
C28 C29 H29 120.1
C29 C30 C31 120.68(14)
C29 C30 H30 119.7
C31 C30 H30 119.7
C30 C31 C26 120.47(14)
C30 C31 H31 119.8
C26 C31 H31 119.8

loop_
_geom_bond_atom_site_label_1
_geom_bond_atom_site_label_2
_geom_bond_distance
N1 C6 1.3415(15)
N1 C2 1.3484(16)
C2 C3 1.3828(19)
C2 C18 1.4939(19)
C3 C4 1.371(2)
C3 H3 0.9400
C4 C5 1.3794(19)
C4 H4 0.9400
C5 C6 1.3924(17)
C5 H5 0.9400
C6 N7 1.3934(16)
N7 C8 1.3673(16)
N7 H7 0.877(16)
C8 O9 1.2194(15)
C8 C10 1.4790(18)
C10 C11 1.3218(18)
C10 H10 0.9400
C11 C12 1.4670(17)
C11 H11 0.9400
C12 C17 1.3860(18)
C12 C13 1.3919(18)
C13 C14 1.381(2)
C13 H13 0.9400
C14 C15 1.380(2)
C14 H14 0.9400
C15 C16 1.373(2)
C15 H15 0.9400
C16 C17 1.3817(19)
C16 H16 0.9400
C17 H17 0.9400
C18 H18A 0.9700
C18 H18B 0.9700
C18 H18C 0.9700
O21 C23 1.2119(16)
O22 C23 1.3142(16)
O22 H22 1.00(2)
C23 C24 1.4687(18)
C24 C25 1.3238(19)
C24 H24 0.9400
C25 C26 1.4611(18)
C25 H25 0.9400
C26 C27 1.3903(18)
C26 C31 1.3937(19)
C27 C28 1.377(2)
C27 H27 0.9400
C28 C29 1.375(2)
C28 H28 0.9400
C29 C30 1.367(2)
C29 H29 0.9400
C30 C31 1.384(2)
C30 H30 0.9400
C31 H31 0.9400

loop_
_geom_torsion_atom_site_label_1
_geom_torsion_atom_site_label_2
_geom_torsion_atom_site_label_3
_geom_torsion_atom_site_label_4
_geom_torsion
C6 N1 C2 C3 0.59(18)
C6 N1 C2 C18 -178.95(11)
N1 C2 C3 C4 -0.8(2)
C18 C2 C3 C4 178.71(13)
C2 C3 C4 C5 0.3(2)
C3 C4 C5 C6 0.4(2)
C2 N1 C6 N7 179.58(10)
C2 N1 C6 C5 0.16(18)
C4 C5 C6 N1 -0.67(19)
C4 C5 C6 N7 179.97(12)
N1 C6 N7 C8 -176.98(12)
C5 C6 N7 C8 2.4(2)
C6 N7 C8 O9 -6.8(2)
C6 N7 C8 C10 171.51(12)
O9 C8 C10 C11 2.7(2)
N7 C8 C10 C11 -175.68(12)
C8 C10 C11 C12 175.62(12)
C10 C11 C12 C17 168.73(13)
C10 C11 C12 C13 -11.8(2)
C17 C12 C13 C14 -0.2(2)
C11 C12 C13 C14 -179.67(13)
C12 C13 C14 C15 -0.1(2)
C13 C14 C15 C16 0.2(2)
C14 C15 C16 C17 0.0(2)
C15 C16 C17 C12 -0.3(2)
C13 C12 C17 C16 0.38(19)
C11 C12 C17 C16 179.87(12)
O21 C23 C24 C25 7.7(2)
O22 C23 C24 C25 -171.11(13)
C23 C24 C25 C26 173.17(12)
C24 C25 C26 C27 6.0(2)
C24 C25 C26 C31 -171.80(14)
C31 C26 C27 C28 1.3(2)
C25 C26 C27 C28 -176.53(14)
C26 C27 C28 C29 0.6(2)
C27 C28 C29 C30 -1.5(3)
C28 C29 C30 C31 0.5(3)
C29 C30 C31 C26 1.5(2)
C27 C26 C31 C30 -2.4(2)
C25 C26 C31 C30 175.54(13)
